data_1520436
loop_
_publ_author_name
'Spencer, John'
'Patel, Hiren'
'Callear, Samantha K.'
'Hursthouse, Michael B.'

_publ_section_title
;
 C14H15N3O2
;
_journal_name_full 'Crystal Structure Report Archive'
_journal_page_first 627
_journal_year 2009
_chemical_formula_sum 'C14 H15 N3 O2'
_chemical_formula_weight 257.29
_space_group_IT_number 4
_symmetry_cell_setting monoclinic
_symmetry_space_group_name_Hall 'P 2yb'
_symmetry_space_group_name_H-M 'P 1 21 1'
_atom_sites_solution_hydrogens geom
_atom_sites_solution_primary direct
_atom_sites_solution_secondary difmap
_cell_angle_alpha 90.00
_cell_angle_beta 96.272(2)
_cell_angle_gamma 90.00
_cell_formula_units_Z 2
_cell_length_a 8.2919(3)
_cell_length_b 5.9109(2)
_cell_length_c 12.4020(5)
_cell_measurement_reflns_used 4948
_cell_measurement_temperature 120(2)
_cell_measurement_theta_max 27.48
_cell_measurement_theta_min 2.91
_cell_volume 604.22(4)
_computing_cell_refinement 'DENZO (Otwinowski & Minor, 1997) & COLLECT (Hooft, R.W.W., 1998)'
_computing_data_collection 'COLLECT (Hooft, R.W.W., 1998)'
_computing_data_reduction 'DENZO (Otwinowski & Minor, 1997) & COLLECT (Hooft, R.W.W., 1998)'
_computing_structure_refinement 'SHELXL-97 (Sheldrick, 2008)'
_diffrn_ambient_temperature 120(2)
_diffrn_detector_area_resol_mean 9.091
_diffrn_measured_fraction_theta_full 0.997
_diffrn_measured_fraction_theta_max 0.997
_diffrn_measurement_device_type 'Bruker-Nonius Roper CCD camera on \k-goniostat'
_diffrn_measurement_method '\f & \w scans'
_diffrn_radiation_monochromator graphite
_diffrn_radiation_source 'Bruker-Nonius FR591 rotating anode'
_diffrn_radiation_type MoK\a
_diffrn_radiation_wavelength 0.71073
_diffrn_reflns_av_R_equivalents 0.0512
_diffrn_reflns_av_sigmaI/netI 0.0373
_diffrn_reflns_limit_h_max 10
_diffrn_reflns_limit_h_min -10
_diffrn_reflns_limit_k_max 7
_diffrn_reflns_limit_k_min -7
_diffrn_reflns_limit_l_max 14
_diffrn_reflns_limit_l_min -16
_diffrn_reflns_number 8645
_diffrn_reflns_theta_full 27.48
_diffrn_reflns_theta_max 27.48
_diffrn_reflns_theta_min 3.31
_exptl_absorpt_coefficient_mu 0.097
_exptl_absorpt_correction_T_max 0.9894
_exptl_absorpt_correction_T_min 0.9566
_exptl_absorpt_correction_type multi-scan
_exptl_absorpt_process_details 'SADABS 2007/2 (Sheldrick, G.M., 2007)'
_exptl_crystal_colour colourless
_exptl_crystal_density_diffrn 1.414
_exptl_crystal_density_method 'not measured'
_exptl_crystal_description block
_exptl_crystal_F_000 272
_exptl_crystal_size_max 0.46
_exptl_crystal_size_mid 0.18
_exptl_crystal_size_min 0.11
_refine_diff_density_max 0.174
_refine_diff_density_min -0.186
_refine_diff_density_rms 0.043
_refine_ls_abs_structure_details 'Flack H D (1983), Acta Cryst. A39, 876-881'
_refine_ls_abs_structure_Flack 10(10)
_refine_ls_extinction_coef 0.073(8)
_refine_ls_extinction_expression Fc^*^=kFc[1+0.001xFc^2^\l^3^/sin(2\q)]^-1/4^
_refine_ls_extinction_method SHELXL
_refine_ls_goodness_of_fit_ref 1.048
_refine_ls_hydrogen_treatment constr
_refine_ls_matrix_type full
_refine_ls_number_parameters 173
_refine_ls_number_reflns 1522
_refine_ls_number_restraints 1
_refine_ls_restrained_S_all 1.048
_refine_ls_R_factor_all 0.0435
_refine_ls_R_factor_gt 0.0357
_refine_ls_shift/su_max 0.000
_refine_ls_shift/su_mean 0.000
_refine_ls_structure_factor_coef Fsqd
_refine_ls_weighting_details 'calc w=1/[\s^2^(Fo^2^)+(0.0420P)^2^+0.1381P] where P=(Fo^2^+2Fc^2^)/3'
_refine_ls_weighting_scheme calc
_refine_ls_wR_factor_gt 0.0827
_refine_ls_wR_factor_ref 0.0868
_reflns_number_gt 1356
_reflns_number_total 1522
_reflns_threshold_expression >2\s(I)
_cod_data_source_file eCrystal-627.cif
_cod_data_source_block 2008src1283
_cod_depositor_comments
;
Citation :
Spencer, John and Patel, Hiren and Callear, Samantha K. and 
Hursthouse, Michael B. (2009) 
University of Southampton, Crystal Structure Report Archive. 
(doi:10.5258/ecrystals/627)

More at:
http://ecrystals.chem.soton.ac.uk/627/
;
_cod_original_sg_symbol_H-M P21
_cod_database_code 1520436

loop_
_symmetry_equiv_pos_as_xyz
'x, y, z'
'-x, y+1/2, -z'

loop_
_atom_site_label
_atom_site_type_symbol
_atom_site_fract_x
_atom_site_fract_y
_atom_site_fract_z
_atom_site_U_iso_or_equiv
_atom_site_adp_type
_atom_site_occupancy
_atom_site_symmetry_multiplicity
_atom_site_calc_flag
_atom_site_refinement_flags
_atom_site_disorder_assembly
_atom_site_disorder_group
C2 C 0.7190(3) 0.6020(4) 1.23253(18) 0.0240(5) Uani 1 1 d . . .
H2 H 0.7459 0.7391 1.2702 0.029 Uiso 1 1 calc R . .
C3 C 0.6372(3) 0.4391(4) 1.28455(19) 0.0238(5) Uani 1 1 d . . .
H3 H 0.6073 0.4631 1.3555 0.029 Uiso 1 1 calc R . .
C4 C 0.6001(3) 0.2384(4) 1.22902(19) 0.0252(5) Uani 1 1 d . . .
H4 H 0.5444 0.1213 1.2621 0.030 Uiso 1 1 calc R . .
C5 C 0.6446(3) 0.2091(4) 1.12524(18) 0.0224(5) Uani 1 1 d . . .
H5 H 0.6195 0.0728 1.0864 0.027 Uiso 1 1 calc R . .
C6 C 0.7275(2) 0.3857(4) 1.07878(17) 0.0166(4) Uani 1 1 d . . .
C8 C 0.6951(2) 0.2109(4) 0.89744(18) 0.0203(5) Uani 1 1 d . . .
H8A H 0.5899 0.2803 0.8700 0.024 Uiso 1 1 calc R . .
H8B H 0.6725 0.0665 0.9333 0.024 Uiso 1 1 calc R . .
C9 C 0.7925(3) 0.1641(4) 0.80286(18) 0.0217(5) Uani 1 1 d . . .
H9A H 0.8903 0.0750 0.8287 0.026 Uiso 1 1 calc R . .
H9B H 0.7262 0.0733 0.7474 0.026 Uiso 1 1 calc R . .
C11 C 0.9390(2) 0.5151(4) 0.83477(17) 0.0189(5) Uani 1 1 d . . .
H11A H 0.9710 0.6572 0.8006 0.023 Uiso 1 1 calc R . .
H11B H 1.0391 0.4325 0.8621 0.023 Uiso 1 1 calc R . .
C12 C 0.8423(3) 0.5698(4) 0.92853(17) 0.0189(5) Uani 1 1 d . . .
H12A H 0.9116 0.6553 0.9845 0.023 Uiso 1 1 calc R . .
H12B H 0.7488 0.6666 0.9023 0.023 Uiso 1 1 calc R . .
C13 C 0.7463(2) 0.4562(4) 0.66595(17) 0.0187(4) Uani 1 1 d . . .
C14 C 0.7907(2) 0.6672(4) 0.61261(17) 0.0190(5) Uani 1 1 d . . .
C15 C 0.6991(3) 0.7900(4) 0.53597(18) 0.0228(5) Uani 1 1 d . . .
H15 H 0.5892 0.7622 0.5089 0.027 Uiso 1 1 calc R . .
C16 C 0.7988(3) 0.9678(4) 0.50407(18) 0.0252(5) Uani 1 1 d . . .
H16 H 0.7688 1.0825 0.4521 0.030 Uiso 1 1 calc R . .
C17 C 0.9450(3) 0.9411(4) 0.56243(18) 0.0244(5) Uani 1 1 d . . .
H17 H 1.0360 1.0365 0.5572 0.029 Uiso 1 1 calc R . .
N1 N 0.7635(2) 0.5795(3) 1.13168(15) 0.0210(4) Uani 1 1 d . . .
N7 N 0.78345(19) 0.3634(3) 0.97683(14) 0.0175(4) Uani 1 1 d . . .
N10 N 0.8415(2) 0.3759(3) 0.75398(14) 0.0189(4) Uani 1 1 d . . .
O18 O 0.94439(17) 0.7582(3) 0.63020(12) 0.0210(4) Uani 1 1 d . . .
O19 O 0.62281(17) 0.3565(3) 0.62645(13) 0.0257(4) Uani 1 1 d . . .

loop_
_atom_site_aniso_label
_atom_site_aniso_U_11
_atom_site_aniso_U_22
_atom_site_aniso_U_33
_atom_site_aniso_U_23
_atom_site_aniso_U_13
_atom_site_aniso_U_12
C2 0.0284(12) 0.0234(12) 0.0202(12) -0.0032(10) 0.0023(9) 0.0011(10)
C3 0.0222(10) 0.0291(13) 0.0204(11) -0.0007(10) 0.0037(8) 0.0026(10)
C4 0.0215(10) 0.0287(13) 0.0256(12) 0.0051(11) 0.0038(9) -0.0016(10)
C5 0.0212(10) 0.0216(12) 0.0250(12) -0.0015(10) 0.0047(8) -0.0025(9)
C6 0.0134(8) 0.0169(10) 0.0192(10) 0.0024(9) 0.0010(7) 0.0011(8)
C8 0.0202(10) 0.0169(11) 0.0239(11) -0.0027(9) 0.0035(8) -0.0052(9)
C9 0.0233(10) 0.0175(11) 0.0244(12) -0.0019(9) 0.0034(9) -0.0023(9)
C11 0.0181(10) 0.0208(11) 0.0174(11) 0.0012(9) -0.0003(8) -0.0027(9)
C12 0.0206(10) 0.0157(10) 0.0204(11) -0.0010(9) 0.0024(8) -0.0043(9)
C13 0.0173(9) 0.0210(10) 0.0181(10) -0.0054(9) 0.0025(8) 0.0015(9)
C14 0.0167(9) 0.0240(11) 0.0161(10) -0.0036(9) 0.0008(8) 0.0005(9)
C15 0.0233(10) 0.0254(12) 0.0192(10) -0.0034(10) 0.0000(9) 0.0056(9)
C16 0.0323(12) 0.0259(12) 0.0176(11) 0.0030(10) 0.0033(9) 0.0055(10)
C17 0.0309(11) 0.0233(11) 0.0192(11) 0.0044(10) 0.0040(9) -0.0011(10)
N1 0.0236(9) 0.0196(9) 0.0197(9) -0.0014(8) 0.0023(7) -0.0003(8)
N7 0.0183(8) 0.0174(8) 0.0169(9) -0.0024(7) 0.0021(7) -0.0026(8)
N10 0.0206(8) 0.0175(9) 0.0181(9) -0.0003(8) 0.0002(7) -0.0025(8)
O18 0.0190(7) 0.0238(8) 0.0198(8) 0.0019(7) -0.0001(6) -0.0020(6)
O19 0.0202(7) 0.0269(8) 0.0288(9) -0.0049(7) -0.0026(6) -0.0036(7)

loop_
_atom_type_symbol
_atom_type_description
_atom_type_scat_dispersion_real
_atom_type_scat_dispersion_imag
_atom_type_scat_source
C C 0.0033 0.0000 'International Tables Vol C Tables 4.2.6.8 and 6.1.1.4'
H H 0.0000 0.0000 'International Tables Vol C Tables 4.2.6.8 and 6.1.1.4'
N N 0.0061 0.0000 'International Tables Vol C Tables 4.2.6.8 and 6.1.1.4'
O O 0.0106 0.0000 'International Tables Vol C Tables 4.2.6.8 and 6.1.1.4'

loop_
_geom_angle_atom_site_label_1
_geom_angle_atom_site_label_2
_geom_angle_atom_site_label_3
_geom_angle
_geom_angle_site_symmetry_1
_geom_angle_site_symmetry_3
N1 C2 C3 124.3(2) . .
N1 C2 H2 117.8 . .
C3 C2 H2 117.8 . .
C2 C3 C4 117.2(2) . .
C2 C3 H3 121.4 . .
C4 C3 H3 121.4 . .
C5 C4 C3 120.0(2) . .
C5 C4 H4 120.0 . .
C3 C4 H4 120.0 . .
C4 C5 C6 118.6(2) . .
C4 C5 H5 120.7 . .
C6 C5 H5 120.7 . .
N1 C6 N7 116.43(18) . .
N1 C6 C5 121.82(19) . .
N7 C6 C5 121.7(2) . .
N7 C8 C9 111.10(16) . .
N7 C8 H8A 109.4 . .
C9 C8 H8A 109.4 . .
N7 C8 H8B 109.4 . .
C9 C8 H8B 109.4 . .
H8A C8 H8B 108.0 . .
N10 C9 C8 110.96(19) . .
N10 C9 H9A 109.4 . .
C8 C9 H9A 109.4 . .
N10 C9 H9B 109.4 . .
C8 C9 H9B 109.4 . .
H9A C9 H9B 108.0 . .
N10 C11 C12 110.15(16) . .
N10 C11 H11A 109.6 . .
C12 C11 H11A 109.6 . .
N10 C11 H11B 109.6 . .
C12 C11 H11B 109.6 . .
H11A C11 H11B 108.1 . .
N7 C12 C11 111.30(18) . .
N7 C12 H12A 109.4 . .
C11 C12 H12A 109.4 . .
N7 C12 H12B 109.4 . .
C11 C12 H12B 109.4 . .
H12A C12 H12B 108.0 . .
O19 C13 N10 122.4(2) . .
O19 C13 C14 117.50(19) . .
N10 C13 C14 120.14(19) . .
C15 C14 O18 109.8(2) . .
C15 C14 C13 128.0(2) . .
O18 C14 C13 122.03(18) . .
C14 C15 C16 106.94(19) . .
C14 C15 H15 126.5 . .
C16 C15 H15 126.5 . .
C17 C16 C15 106.3(2) . .
C17 C16 H16 126.9 . .
C15 C16 H16 126.9 . .
C16 C17 O18 111.0(2) . .
C16 C17 H17 124.5 . .
O18 C17 H17 124.5 . .
C6 N1 C2 118.0(2) . .
C6 N7 C12 116.68(17) . .
C6 N7 C8 118.18(16) . .
C12 N7 C8 113.61(16) . .
C13 N10 C9 117.78(18) . .
C13 N10 C11 125.44(19) . .
C9 N10 C11 110.65(16) . .
C17 O18 C14 106.03(17) . .

loop_
_geom_bond_atom_site_label_1
_geom_bond_atom_site_label_2
_geom_bond_distance
_geom_bond_site_symmetry_2
C2 N1 1.349(3) .
C2 C3 1.378(3) .
C2 H2 0.9500 .
C3 C4 1.389(3) .
C3 H3 0.9500 .
C4 C5 1.388(3) .
C4 H4 0.9500 .
C5 C6 1.407(3) .
C5 H5 0.9500 .
C6 N1 1.338(3) .
C6 N7 1.400(3) .
C8 N7 1.470(3) .
C8 C9 1.521(3) .
C8 H8A 0.9900 .
C8 H8B 0.9900 .
C9 N10 1.468(3) .
C9 H9A 0.9900 .
C9 H9B 0.9900 .
C11 N10 1.469(3) .
C11 C12 1.518(3) .
C11 H11A 0.9900 .
C11 H11B 0.9900 .
C12 N7 1.466(3) .
C12 H12A 0.9900 .
C12 H12B 0.9900 .
C13 O19 1.235(3) .
C13 N10 1.361(3) .
C13 C14 1.477(3) .
C14 C15 1.360(3) .
C14 O18 1.378(2) .
C15 C16 1.420(3) .
C15 H15 0.9500 .
C16 C17 1.351(3) .
C16 H16 0.9500 .
C17 O18 1.370(3) .
C17 H17 0.9500 .
